data_7229099
loop_
_publ_author_name
'Li, Ke'
'Blatov, Vladislav A.'
'Fan, Tao'
'Zheng, Tian-Rui'
'Zhang, Ya-Qian'
'Li, Bao-Long'
'Wu, Bing'

_publ_section_title
;
 A series of Cd(II) coordination polymers based on flexible bis(triazole)
 and multicarboxylate ligands: topological diversity, entanglement and
 properties
;
_journal_name_full CrystEngComm
_journal_paper_doi 10.1039/C7CE01176H
_journal_year 2017
_chemical_formula_moiety '0.5(C52 H40 Cd2 N12 O8), 0.5(O2)'
_chemical_formula_sum 'C26 H22 Cd N6 O5'
_chemical_formula_weight 610.89
_space_group_crystal_system orthorhombic
_space_group_IT_number 60
_space_group_name_Hall '-P 2n 2ab'
_space_group_name_H-M_alt 'P b c n'
_symmetry_space_group_name_Hall '-P 2n 2ab'
_symmetry_space_group_name_H-M 'P b c n'
_atom_sites_solution_hydrogens geom
_audit_creation_date 2016-12-05
_audit_creation_method
;
Olex2 1.2-alpha
(compiled 2016.11.30 svn.r3356 for OlexSys, GUI svn.r5269)
;
_audit_update_record
;
2017-08-08 deposited with the CCDC.
2017-09-11 downloaded from the CCDC.
;
_cell_angle_alpha 90
_cell_angle_beta 90
_cell_angle_gamma 90
_cell_formula_units_Z 4
_cell_length_a 14.934(2)
_cell_length_b 16.586(3)
_cell_length_c 10.0901(16)
_cell_measurement_reflns_used 5663
_cell_measurement_temperature 293.1500
_cell_measurement_theta_max 27.4778
_cell_measurement_theta_min 3.3943
_cell_volume 2499.3(7)
_computing_cell_refinement 'CrystalClear (Rigaku Inc., 2007)'
_computing_data_collection 'CrystalClear (Rigaku Inc., 2007)'
_computing_data_reduction 'CrystalClear (Rigaku Inc., 2007)'
_computing_molecular_graphics 'Olex2 (Dolomanov et al., 2009)'
_computing_publication_material 'Olex2 (Dolomanov et al., 2009)'
_computing_structure_refinement 'ShelXL (Sheldrick, 2015)'
_computing_structure_solution
;
????
;
_diffrn_ambient_temperature 293.1500
_diffrn_detector_area_resol_mean 28.5714
_diffrn_measured_fraction_theta_full 98.8000
_diffrn_measured_fraction_theta_max 27.4778
_diffrn_measurement_details
;
scan:
    Number of images: 230
               Slice: -55.0000 - 60.0000
         Image width: 0.5000
            Exp time: 4.0000
       Rotation axis: Omega
               Omega: 0.0000
                 Chi: 45.0000
                 Phi: 90.0000
                 XTD: 35.0486
              2theta: -19.9199
;
_diffrn_measurement_device
;
Saturn724+ (2x2 bin mode)
;
_diffrn_measurement_device_details
;
AFC10: Fixed Chi 2 circle
;
_diffrn_measurement_device_type 'Rigaku Saturn 724'
_diffrn_measurement_method dtprofit.ref
_diffrn_orient_matrix_type d*Trek
_diffrn_orient_matrix_UB_11 0.0031
_diffrn_orient_matrix_UB_12 -0.0921
_diffrn_orient_matrix_UB_13 -0.0364
_diffrn_orient_matrix_UB_21 0.0160
_diffrn_orient_matrix_UB_22 0.0244
_diffrn_orient_matrix_UB_23 -0.0603
_diffrn_orient_matrix_UB_31 0.0585
_diffrn_orient_matrix_UB_32 -0.0036
_diffrn_orient_matrix_UB_33 0.0140
_diffrn_radiation_detector CCD
_diffrn_radiation_monochromator 'Graphite Monochromator'
_diffrn_radiation_type MoK\a
_diffrn_radiation_wavelength 0.710747
_diffrn_reflns_av_R_equivalents 0.0303
_diffrn_reflns_av_unetI/netI 0.0304
_diffrn_reflns_Laue_measured_fraction_full 0.985
_diffrn_reflns_Laue_measured_fraction_max 0.985
_diffrn_reflns_limit_h_max 9
_diffrn_reflns_limit_h_min -17
_diffrn_reflns_limit_k_max 19
_diffrn_reflns_limit_k_min -14
_diffrn_reflns_limit_l_max 8
_diffrn_reflns_limit_l_min -11
_diffrn_reflns_number 5795
_diffrn_reflns_point_group_measured_fraction_full 0.985
_diffrn_reflns_point_group_measured_fraction_max 0.985
_diffrn_reflns_theta_full 24.995
_diffrn_reflns_theta_max 24.995
_diffrn_reflns_theta_min 3.460
_diffrn_source 'Sealed Tube'
_diffrn_source_current 40.0000
_diffrn_source_power 2.0000
_diffrn_source_voltage 50.0000
_exptl_absorpt_coefficient_mu 0.924
_exptl_absorpt_correction_T_max 1.0000
_exptl_absorpt_correction_T_min 0.7639
_exptl_absorpt_correction_type multi-scan
_exptl_absorpt_process_details 'Jacobson, R. (1998) Private communication'
_exptl_crystal_colour 'clear light colourless'
_exptl_crystal_colour_lustre clear
_exptl_crystal_colour_modifier light
_exptl_crystal_colour_primary colourless
_exptl_crystal_density_diffrn 1.624
_exptl_crystal_description Platelet
_exptl_crystal_F_000 1232
_exptl_crystal_size_max 0.5
_exptl_crystal_size_mid 0.2
_exptl_crystal_size_min 0.2
_refine_diff_density_max 0.439
_refine_diff_density_min -0.395
_refine_diff_density_rms 0.064
_refine_ls_extinction_method none
_refine_ls_goodness_of_fit_ref 1.041
_refine_ls_hydrogen_treatment constr
_refine_ls_matrix_type full
_refine_ls_number_parameters 177
_refine_ls_number_reflns 2165
_refine_ls_number_restraints 6
_refine_ls_restrained_S_all 1.048
_refine_ls_R_factor_all 0.0362
_refine_ls_R_factor_gt 0.0277
_refine_ls_shift/su_max 0.003
_refine_ls_shift/su_mean 0.000
_refine_ls_structure_factor_coef Fsqd
_refine_ls_weighting_details 'w=1/[\s^2^(Fo^2^)+(0.0419P)^2^] where P=(Fo^2^+2Fc^2^)/3'
_refine_ls_weighting_scheme calc
_refine_ls_wR_factor_gt 0.0700
_refine_ls_wR_factor_ref 0.0734
_reflns_Friedel_coverage 0.000
_reflns_number_gt 1753
_reflns_number_total 2165
_reflns_threshold_expression 'I > 2\s(I)'
_cod_data_source_file c7ce01176h2.cif
_cod_data_source_block 8cdbtrbbpdc2
_cod_depositor_comments
;
The following automatic conversions were performed:

'_exptl_absorpt_correction_type' value 'Multi-scan' changed to
'multi-scan' according to
/home/data/users/saulius/crontab/automatic-downloads/rss-feeds/RSC/lib/dictionaries/cif_core.dic
dictionary named 'cif_core.dic' version 2.4.2 from 2011-04-26.

Automatic conversion script
Id: cif_fix_values 4973 2017-02-22 13:04:09Z antanas 
;
_cod_database_code 7229099
_shelx_space_group_comment
;
The symmetry employed for this shelxl refinement is uniquely defined
by the following loop, which should always be used as a source of
symmetry information in preference to the above space-group names.
They are only intended as comments.
;
_shelx_estimated_absorpt_t_max 0.837
_shelx_estimated_absorpt_t_min 0.655
_diffrn_number_total 3198
_olex2_refinement_description
;
1. Fixed Uiso
 At 1.2 times of:
  All C(H) groups, All C(H,H) groups
2. Uiso/Uaniso restraints and constraints
Uanis(O3) \\sim Ueq: with sigma of 0.005 and sigma for terminal atoms of 0.01
3. Others
 Fixed Sof: O3(0.5)
4.a Secondary CH2 refined with riding coordinates:
 C3(H3A,H3B)
4.b Aromatic/amide H refined with riding coordinates:
 C1(H1), C2(H2), C5(H5), C6(H6), C9(H9), C10(H10), C11(H11), C12(H12)
;
_shelx_shelxl_version_number 2014/7
_olex2_submission_special_instructions 'No special instructions were received'

loop_
_space_group_symop_operation_xyz
'x, y, z'
'-x+1/2, -y+1/2, z+1/2'
'-x, y, -z+1/2'
'x+1/2, -y+1/2, -z'
'-x, -y, -z'
'x-1/2, y-1/2, -z-1/2'
'x, -y, z-1/2'
'-x-1/2, y-1/2, z'

loop_
_atom_site_label
_atom_site_type_symbol
_atom_site_fract_x
_atom_site_fract_y
_atom_site_fract_z
_atom_site_U_iso_or_equiv
_atom_site_adp_type
_atom_site_occupancy
_atom_site_site_symmetry_order
_atom_site_calc_flag
_atom_site_refinement_flags_posn
_atom_site_refinement_flags_adp
_atom_site_refinement_flags_occupancy
_atom_site_disorder_assembly
_atom_site_disorder_group
Cd1 Cd 0.5000 0.52733(2) 0.7500 0.02624(12) Uani 1 2 d S T P . .
O1 O 0.52984(12) 0.43500(10) 0.58724(16) 0.0320(4) Uani 1 1 d . . . . .
O2 O 0.47180(14) 0.37404(11) 0.40986(16) 0.0394(5) Uani 1 1 d . . . . .
N1 N 0.65219(16) 0.53816(13) 0.7887(2) 0.0369(6) Uani 1 1 d . . . . .
N2 N 0.71728(17) 0.53707(14) 0.6916(2) 0.0421(6) Uani 1 1 d . . . . .
N3 N 0.77653(13) 0.57386(13) 0.8808(2) 0.0341(5) Uani 1 1 d . . . . .
C1 C 0.68880(17) 0.55974(16) 0.8994(3) 0.0365(6) Uani 1 1 d . . . . .
H1 H 0.6589 0.5647 0.9799 0.044 Uiso 1 1 calc R . . . .
C2 C 0.7908(2) 0.55947(19) 0.7515(2) 0.0407(7) Uani 1 1 d . . . . .
H2 H 0.8461 0.5648 0.7098 0.049 Uiso 1 1 calc R . . . .
C3 C 0.84149(17) 0.60114(16) 0.9807(3) 0.0430(7) Uani 1 1 d . . . . .
H3A H 0.8126 0.6025 1.0667 0.052 Uiso 1 1 calc R . . . .
H3B H 0.8604 0.6556 0.9594 0.052 Uiso 1 1 calc R . . . .
C4 C 0.92303(17) 0.54729(15) 0.9882(3) 0.0332(6) Uani 1 1 d . . . . .
C5 C 0.92360(19) 0.46852(16) 0.9451(3) 0.0451(8) Uani 1 1 d . . . . .
H5 H 0.8722 0.4465 0.9075 0.054 Uiso 1 1 calc R . . . .
C6 C 1.00001(16) 0.57810(17) 1.0429(3) 0.0400(7) Uani 1 1 d . . . . .
H6 H 1.0008 0.6312 1.0724 0.048 Uiso 1 1 calc R . . . .
C7 C 0.47827(17) 0.38473(15) 0.5328(3) 0.0291(6) Uani 1 1 d . . . . .
C8 C 0.41808(17) 0.33600(14) 0.6213(2) 0.0302(6) Uani 1 1 d . . . . .
C9 C 0.32651(19) 0.33419(15) 0.5941(3) 0.0401(7) Uani 1 1 d . . . . .
H9 H 0.3050 0.3587 0.5175 0.048 Uiso 1 1 calc R . . . .
C10 C 0.2671(2) 0.29659(18) 0.6793(3) 0.0501(8) Uani 1 1 d . . . . .
H10 H 0.2061 0.2964 0.6612 0.060 Uiso 1 1 calc R . . . .
C11 C 0.3001(2) 0.25933(18) 0.7919(3) 0.0530(8) Uani 1 1 d . . . . .
H11 H 0.2608 0.2342 0.8502 0.064 Uiso 1 1 calc R . . . .
C12 C 0.3900(2) 0.25907(16) 0.8182(3) 0.0454(7) Uani 1 1 d . . . . .
H12 H 0.4108 0.2324 0.8932 0.054 Uiso 1 1 calc R . . . .
C13 C 0.4514(2) 0.29774(15) 0.7355(2) 0.0318(6) Uani 1 1 d . . . . .
O3 O 0.4645(4) 0.2410(3) 0.2441(6) 0.077(2) Uani 0.5 1 d . U . A 1

loop_
_atom_site_aniso_label
_atom_site_aniso_U_11
_atom_site_aniso_U_22
_atom_site_aniso_U_33
_atom_site_aniso_U_23
_atom_site_aniso_U_13
_atom_site_aniso_U_12
Cd1 0.02526(18) 0.03119(17) 0.02228(17) 0.000 -0.00383(11) 0.000
O1 0.0355(10) 0.0338(9) 0.0267(9) -0.0031(8) 0.0008(8) -0.0069(8)
O2 0.0571(12) 0.0394(10) 0.0218(10) 0.0020(8) -0.0021(9) -0.0038(9)
N1 0.0259(14) 0.0525(14) 0.0324(11) -0.0008(10) -0.0067(10) -0.0012(10)
N2 0.0304(16) 0.0630(16) 0.0331(13) 0.0023(11) -0.0022(12) 0.0014(11)
N3 0.0213(12) 0.0458(13) 0.0353(11) -0.0016(10) -0.0053(9) 0.0022(10)
C1 0.0262(15) 0.0504(16) 0.0329(14) 0.0039(13) -0.0020(12) 0.0015(13)
C2 0.0287(16) 0.0554(18) 0.0379(15) 0.0008(13) 0.0047(12) -0.0017(13)
C3 0.0310(16) 0.0489(15) 0.0490(16) -0.0114(14) -0.0124(13) 0.0037(12)
C4 0.0260(16) 0.0400(14) 0.0337(14) -0.0016(12) -0.0046(12) -0.0007(11)
C5 0.0260(17) 0.0457(16) 0.064(2) -0.0096(14) -0.0143(15) -0.0060(12)
C6 0.0346(16) 0.0355(13) 0.0499(16) -0.0098(14) -0.0126(13) 0.0002(12)
C7 0.0347(16) 0.0307(13) 0.0221(12) 0.0001(11) -0.0001(11) 0.0053(11)
C8 0.0402(17) 0.0287(12) 0.0216(11) -0.0041(10) -0.0020(11) -0.0065(11)
C9 0.0419(18) 0.0436(15) 0.0346(14) 0.0000(12) -0.0065(13) -0.0097(13)
C10 0.0425(18) 0.0543(18) 0.0536(19) -0.0032(16) -0.0002(15) -0.0140(15)
C11 0.060(2) 0.0506(18) 0.0480(17) 0.0034(15) 0.0139(17) -0.0179(16)
C12 0.063(2) 0.0410(15) 0.0323(14) 0.0065(13) -0.0005(15) -0.0096(14)
C13 0.0468(17) 0.0252(12) 0.0233(12) -0.0039(10) -0.0024(12) -0.0037(12)
O3 0.121(6) 0.039(2) 0.071(3) -0.003(2) -0.005(4) -0.016(3)

loop_
_atom_type_symbol
_atom_type_description
_atom_type_scat_dispersion_real
_atom_type_scat_dispersion_imag
_atom_type_scat_source
C C 0.0033 0.0016 'International Tables Vol C Tables 4.2.6.8 and 6.1.1.4'
H H 0.0000 0.0000 'International Tables Vol C Tables 4.2.6.8 and 6.1.1.4'
Cd Cd -0.8075 1.2024 'International Tables Vol C Tables 4.2.6.8 and 6.1.1.4'
N N 0.0061 0.0033 'International Tables Vol C Tables 4.2.6.8 and 6.1.1.4'
O O 0.0106 0.0060 'International Tables Vol C Tables 4.2.6.8 and 6.1.1.4'

loop_
_geom_angle_atom_site_label_1
_geom_angle_atom_site_label_2
_geom_angle_atom_site_label_3
_geom_angle
_geom_angle_site_symmetry_1
_geom_angle_site_symmetry_3
O1 Cd1 O1 96.03(8) . 3_656
O1 Cd1 O2 86.45(7) . 5_666
O1 Cd1 O2 177.49(6) 3_656 5_666
O1 Cd1 O2 177.49(6) . 7_566
O1 Cd1 O2 86.45(7) 3_656 7_566
O1 Cd1 N1 88.96(8) . .
O1 Cd1 N1 97.00(7) . 3_656
O1 Cd1 N1 88.96(8) 3_656 3_656
O1 Cd1 N1 97.00(7) 3_656 .
O2 Cd1 O2 91.08(9) 7_566 5_666
N1 Cd1 O2 90.35(8) 3_656 5_666
N1 Cd1 O2 83.41(8) 3_656 7_566
N1 Cd1 O2 90.35(8) . 7_566
N1 Cd1 O2 83.41(8) . 5_666
N1 Cd1 N1 171.09(11) . 3_656
C7 O1 Cd1 129.50(16) . .
C7 O2 Cd1 124.67(17) . 5_666
N2 N1 Cd1 124.81(19) . .
C1 N1 Cd1 125.6(2) . .
C1 N1 N2 108.6(2) . .
C2 N2 N1 105.0(2) . .
C1 N3 C3 126.9(2) . .
C2 N3 C1 105.1(2) . .
C2 N3 C3 128.0(2) . .
N1 C1 N3 109.8(2) . .
N1 C1 H1 125.1 . .
N3 C1 H1 125.1 . .
N2 C2 N3 111.5(3) . .
N2 C2 H2 124.3 . .
N3 C2 H2 124.3 . .
N3 C3 H3A 109.1 . .
N3 C3 H3B 109.1 . .
N3 C3 C4 112.6(2) . .
H3A C3 H3B 107.8 . .
C4 C3 H3A 109.1 . .
C4 C3 H3B 109.1 . .
C5 C4 C3 123.3(2) . .
C6 C4 C3 118.3(2) . .
C6 C4 C5 118.3(2) . .
C4 C5 H5 119.8 . .
C4 C5 C6 120.5(2) . 5_767
C6 C5 H5 119.8 5_767 .
C4 C6 C5 121.2(3) . 5_767
C4 C6 H6 119.4 . .
C5 C6 H6 119.4 5_767 .
O1 C7 C8 117.5(2) . .
O2 C7 O1 124.8(2) . .
O2 C7 C8 117.7(2) . .
C9 C8 C7 118.7(2) . .
C9 C8 C13 119.9(2) . .
C13 C8 C7 121.2(2) . .
C8 C9 H9 119.5 . .
C10 C9 C8 121.1(3) . .
C10 C9 H9 119.5 . .
C9 C10 H10 120.6 . .
C9 C10 C11 118.9(3) . .
C11 C10 H10 120.6 . .
C10 C11 H11 119.7 . .
C12 C11 C10 120.7(3) . .
C12 C11 H11 119.7 . .
C11 C12 H12 119.1 . .
C11 C12 C13 121.8(3) . .
C13 C12 H12 119.1 . .
C8 C13 C13 120.6(3) . 3_656
C12 C13 C8 117.7(3) . .
C12 C13 C13 121.7(2) . 3_656

loop_
_geom_bond_atom_site_label_1
_geom_bond_atom_site_label_2
_geom_bond_distance
_geom_bond_site_symmetry_2
Cd1 O1 2.2892(17) .
Cd1 O1 2.2892(17) 3_656
Cd1 O2 2.3357(17) 5_666
Cd1 O2 2.3357(17) 7_566
Cd1 N1 2.313(2) .
Cd1 N1 2.313(2) 3_656
O1 C7 1.261(3) .
O2 Cd1 2.3357(17) 5_666
O2 C7 1.257(3) .
N1 N2 1.380(4) .
N1 C1 1.294(3) .
N2 C2 1.307(4) .
N3 C1 1.344(3) .
N3 C2 1.343(3) .
N3 C3 1.470(3) .
C1 H1 0.9300 .
C2 H2 0.9300 .
C3 H3A 0.9700 .
C3 H3B 0.9700 .
C3 C4 1.512(3) .
C4 C5 1.377(4) .
C4 C6 1.374(3) .
C5 H5 0.9300 .
C5 C6 1.384(3) 5_767
C6 C5 1.383(3) 5_767
C6 H6 0.9300 .
C7 C8 1.503(3) .
C8 C9 1.395(3) .
C8 C13 1.406(3) .
C9 H9 0.9300 .
C9 C10 1.383(4) .
C10 H10 0.9300 .
C10 C11 1.384(4) .
C11 H11 0.9300 .
C11 C12 1.368(4) .
C12 H12 0.9300 .
C12 C13 1.396(4) .
C13 C13 1.482(6) 3_656
O3 O3 1.068(12) 3_655

loop_
_geom_hbond_atom_site_label_D
_geom_hbond_atom_site_label_H
_geom_hbond_atom_site_label_A
_geom_hbond_distance_DH
_geom_hbond_distance_HA
_geom_hbond_distance_DA
_geom_hbond_angle_DHA
_geom_hbond_site_symmetry_A
C1 H1 O1 0.93 2.21 3.039(3) 147.8 7_566

loop_
_geom_torsion_atom_site_label_1
_geom_torsion_atom_site_label_2
_geom_torsion_atom_site_label_3
_geom_torsion_atom_site_label_4
_geom_torsion
_geom_torsion_site_symmetry_1
_geom_torsion_site_symmetry_4
Cd1 O1 C7 O2 132.1(2) . .
Cd1 O1 C7 C8 -45.9(3) . .
Cd1 O2 C7 O1 -27.9(4) 5_666 .
Cd1 O2 C7 C8 149.98(17) 5_666 .
Cd1 N1 N2 C2 168.62(18) . .
Cd1 N1 C1 N3 -168.76(15) . .
O1 C7 C8 C9 127.8(2) . .
O1 C7 C8 C13 -47.4(3) . .
O2 C7 C8 C9 -50.3(3) . .
O2 C7 C8 C13 134.5(2) . .
N1 N2 C2 N3 0.7(3) . .
N2 N1 C1 N3 0.4(3) . .
N3 C3 C4 C5 -21.9(4) . .
N3 C3 C4 C6 159.2(2) . .
C1 N1 N2 C2 -0.6(3) . .
C1 N3 C2 N2 -0.4(3) . .
C1 N3 C3 C4 127.0(3) . .
C2 N3 C1 N1 0.0(3) . .
C2 N3 C3 C4 -54.7(4) . .
C3 N3 C1 N1 178.6(2) . .
C3 N3 C2 N2 -179.0(2) . .
C3 C4 C5 C6 -178.7(3) . 5_767
C3 C4 C6 C5 178.8(3) . 5_767
C5 C4 C6 C5 -0.1(5) . 5_767
C6 C4 C5 C6 0.1(5) . 5_767
C7 C8 C9 C10 -173.9(2) . .
C7 C8 C13 C12 175.0(2) . .
C7 C8 C13 C13 -6.0(3) . 3_656
C8 C9 C10 C11 -1.0(4) . .
C9 C8 C13 C12 -0.2(3) . .
C9 C8 C13 C13 178.83(18) . 3_656
C9 C10 C11 C12 -0.5(5) . .
C10 C11 C12 C13 1.7(5) . .
C11 C12 C13 C8 -1.3(4) . .
C11 C12 C13 C13 179.7(2) . 3_656
C13 C8 C9 C10 1.3(4) . .
